data_7028990
loop_
_publ_author_name
'Tschan, Mathieu J.-L.'
'Guo, Jia'
'Raman, Sumesh K.'
'Brul\'e, Emilie'
'Roisnel, Thierry'
'Rager, Marie-Noelle'
'Legay, R\'emi'
'Durieux, Guillaume'
'Rigaud, Baptiste'
'Thomas, Christophe M.'

_publ_section_title
;
 Zinc and cobalt complexes based on tripodal ligands: synthesis, structure
 and reactivity toward lactide.
;
_journal_issue 11
_journal_name_full 'Dalton transactions (Cambridge, England : 2003)'
_journal_page_first 4550
_journal_page_last 4564
_journal_paper_doi 10.1039/c3dt52629a
_journal_volume 43
_journal_year 2014
_chemical_compound_source 'synthesis as described'
_chemical_formula_moiety 'C60 H52 Cl10 N P3'
_chemical_formula_sum 'C60 H52 Cl10 N P3'
_chemical_formula_weight 1234.44
_chemical_name_systematic
;
 ?
;
_space_group_IT_number 2
_symmetry_cell_setting triclinic
_symmetry_Int_Tables_number 2
_symmetry_space_group_name_Hall '-P 1'
_symmetry_space_group_name_H-M 'P -1'
_atom_sites_solution_hydrogens geom
_atom_sites_solution_primary direct
_atom_sites_solution_secondary difmap
_audit_conform_dict_location ftp://ftp.iucr.org/pub/cif_core.dic
_audit_conform_dict_name cif_core.dic
_audit_conform_dict_version 2.3
_audit_creation_date 2011-04-20T18:51:07-00:00
_audit_creation_method 'WinGX routine CIF_UPDATE'
_cell_angle_alpha 93.544(6)
_cell_angle_beta 95.702(6)
_cell_angle_gamma 96.184(7)
_cell_formula_units_Z 2
_cell_length_a 10.8501(19)
_cell_length_b 13.843(2)
_cell_length_c 20.392(3)
_cell_measurement_reflns_used 9938
_cell_measurement_temperature 150(2)
_cell_measurement_theta_max 27.1
_cell_measurement_theta_min 2.24
_cell_measurement_wavelength 0.71073
_cell_volume 3021.8(8)
_computing_cell_refinement 'Bruker APEX2 (Bruker, 2006)'
_computing_data_collection 'Bruker APEX2 (Bruker, 2006)'
_computing_data_reduction 'Bruker APEX2 (Bruker, 2006)'
_computing_molecular_graphics 'Ortep-3 for Windows (Farrugia, 1997)'
_computing_publication_material
;
           WinGX publication routines (Farrugia, 1999),
           CRYSCAL (T. Roisnel, local program)
;
_computing_structure_refinement 'SHELXL-97 (Sheldrick, 1997)'
_computing_structure_solution 'SIR97 (Altomare et al., 1999))'
_diffrn_ambient_temperature 150(2)
_diffrn_detector 'CCD plate'
_diffrn_measured_fraction_theta_full 0.987
_diffrn_measured_fraction_theta_max 0.987
_diffrn_measurement_device_type 'APEXII, Bruker-AXS'
_diffrn_measurement_method 'CCD rotation images, thin slices'
_diffrn_radiation_monochromator graphite
_diffrn_radiation_probe x-ray
_diffrn_radiation_type MoK\a
_diffrn_radiation_wavelength 0.71073
_diffrn_reflns_av_R_equivalents 0.0554
_diffrn_reflns_av_unetI/netI 0.0562
_diffrn_reflns_limit_h_max 14
_diffrn_reflns_limit_h_min -14
_diffrn_reflns_limit_k_max 17
_diffrn_reflns_limit_k_min -17
_diffrn_reflns_limit_l_max 26
_diffrn_reflns_limit_l_min -16
_diffrn_reflns_number 44988
_diffrn_reflns_theta_full 27.49
_diffrn_reflns_theta_max 27.49
_diffrn_reflns_theta_min 2.91
_exptl_absorpt_coefficient_mu 0.579
_exptl_absorpt_correction_T_max 0.784
_exptl_absorpt_correction_T_min 0.645
_exptl_absorpt_correction_type multi-scan
_exptl_absorpt_process_details
;
  [Sheldrick, G.M. (2002). SADABS Bruker AXS Inc., Madison, Wisconsin, USA]
;
_exptl_crystal_colour colourless
_exptl_crystal_density_diffrn 1.357
_exptl_crystal_density_method 'not measured'
_exptl_crystal_description block
_exptl_crystal_F_000 1268
_exptl_crystal_size_max 0.57
_exptl_crystal_size_mid 0.51
_exptl_crystal_size_min 0.42
_platon_squeeze_details
;
;
_refine_diff_density_max 1.563
_refine_diff_density_min -1.534
_refine_diff_density_rms 0.075
_refine_ls_extinction_method none
_refine_ls_goodness_of_fit_ref 1.052
_refine_ls_hydrogen_treatment constr
_refine_ls_matrix_type full
_refine_ls_number_parameters 671
_refine_ls_number_reflns 13664
_refine_ls_number_restraints 0
_refine_ls_restrained_S_all 1.052
_refine_ls_R_factor_all 0.087
_refine_ls_R_factor_gt 0.0631
_refine_ls_shift/su_max 0.001
_refine_ls_shift/su_mean 0
_refine_ls_structure_factor_coef Fsqd
_refine_ls_weighting_details 'calc w=1/[\s^2^(Fo^2^)+(0.0553P)^2^+5.0684P] where P=(Fo^2^+2Fc^2^)/3'
_refine_ls_weighting_scheme calc
_refine_ls_wR_factor_gt 0.1481
_refine_ls_wR_factor_ref 0.1619
_reflns_number_gt 10236
_reflns_number_total 13664
_reflns_threshold_expression >2sigma(I)
_cod_data_source_file c3dt52629a.txt
_cod_data_source_block job
_cod_database_code 7028990

loop_
_symmetry_equiv_pos_as_xyz
'x, y, z'
'-x, -y, -z'

loop_
_atom_site_label
_atom_site_type_symbol
_atom_site_fract_x
_atom_site_fract_y
_atom_site_fract_z
_atom_site_U_iso_or_equiv
_atom_site_adp_type
_atom_site_occupancy
_atom_site_symmetry_multiplicity
_atom_site_calc_flag
_atom_site_refinement_flags
_atom_site_disorder_assembly
_atom_site_disorder_group
N1 N 0.2988(2) 0.12728(16) 0.74664(11) 0.0188(5) Uani 1 1 d . . .
H1 H 0.3452 0.1879 0.7472 0.023 Uiso 1 1 calc R . .
P1 P 0.24071(7) 0.36305(5) 0.74830(3) 0.02101(16) Uani 1 1 d . . .
P2 P 0.49906(7) 0.23703(5) 0.65324(4) 0.02327(16) Uani 1 1 d . . .
P3 P 0.50664(7) 0.26127(5) 0.86947(4) 0.02480(17) Uani 1 1 d . . .
C1 C 0.1626(2) 0.1418(2) 0.74501(13) 0.0216(6) Uani 1 1 d . . .
H1A H 0.1382 0.1743 0.7046 0.026 Uiso 1 1 calc R . .
H1B H 0.1129 0.0771 0.7418 0.026 Uiso 1 1 calc R . .
C2 C 0.1296(2) 0.2010(2) 0.80397(13) 0.0208(5) Uani 1 1 d . . .
C3 C 0.0690(3) 0.1527(2) 0.85129(15) 0.0268(6) Uani 1 1 d . . .
H3 H 0.0552 0.0836 0.8476 0.032 Uiso 1 1 calc R . .
C4 C 0.0281(3) 0.2040(2) 0.90390(15) 0.0315(7) Uani 1 1 d . . .
H4 H -0.0121 0.1699 0.9363 0.038 Uiso 1 1 calc R . .
C5 C 0.0458(3) 0.3043(2) 0.90920(15) 0.0312(7) Uani 1 1 d . . .
H5 H 0.0159 0.3396 0.9446 0.037 Uiso 1 1 calc R . .
C6 C 0.1079(3) 0.3540(2) 0.86234(14) 0.0268(6) Uani 1 1 d . . .
H6 H 0.1208 0.4231 0.8664 0.032 Uiso 1 1 calc R . .
C7 C 0.1513(2) 0.3032(2) 0.80943(13) 0.0216(6) Uani 1 1 d . . .
C8 C 0.2807(3) 0.4874(2) 0.78534(14) 0.0249(6) Uani 1 1 d . . .
C9 C 0.2070(3) 0.5618(2) 0.77380(16) 0.0366(8) Uani 1 1 d . . .
H9 H 0.1292 0.5483 0.7473 0.044 Uiso 1 1 calc R . .
C10 C 0.2469(4) 0.6561(3) 0.80101(19) 0.0479(10) Uani 1 1 d . . .
H10 H 0.1967 0.707 0.7925 0.057 Uiso 1 1 calc R . .
C11 C 0.3583(4) 0.6757(3) 0.8401(2) 0.0515(10) Uani 1 1 d . . .
H11 H 0.3847 0.74 0.8588 0.062 Uiso 1 1 calc R . .
C12 C 0.4322(4) 0.6023(3) 0.8523(2) 0.0513(10) Uani 1 1 d . . .
H12 H 0.5089 0.6159 0.8799 0.062 Uiso 1 1 calc R . .
C13 C 0.3943(3) 0.5087(2) 0.82434(18) 0.0380(8) Uani 1 1 d . . .
H13 H 0.4463 0.4586 0.8318 0.046 Uiso 1 1 calc R . .
C14 C 0.1196(3) 0.3777(2) 0.68157(14) 0.0238(6) Uani 1 1 d . . .
C15 C 0.1600(3) 0.4006(2) 0.62130(15) 0.0343(7) Uani 1 1 d . . .
H15 H 0.2467 0.408 0.6167 0.041 Uiso 1 1 calc R . .
C16 C 0.0745(4) 0.4127(3) 0.56737(16) 0.0422(8) Uani 1 1 d . . .
H16 H 0.103 0.4284 0.5263 0.051 Uiso 1 1 calc R . .
C17 C -0.0505(4) 0.4020(3) 0.57378(18) 0.0460(9) Uani 1 1 d . . .
H17 H -0.109 0.4091 0.537 0.055 Uiso 1 1 calc R . .
C18 C -0.0911(4) 0.3811(4) 0.6335(2) 0.0638(13) Uani 1 1 d . . .
H18 H -0.1778 0.3757 0.6381 0.077 Uiso 1 1 calc R . .
C19 C -0.0066(3) 0.3677(3) 0.68754(18) 0.0495(10) Uani 1 1 d . . .
H19 H -0.036 0.3517 0.7283 0.059 Uiso 1 1 calc R . .
C21 C 0.3192(3) 0.0668(2) 0.68458(13) 0.0216(6) Uani 1 1 d . . .
H21A H 0.4087 0.0579 0.6857 0.026 Uiso 1 1 calc R . .
H21B H 0.2715 0.0016 0.6841 0.026 Uiso 1 1 calc R . .
C22 C 0.2793(3) 0.1136(2) 0.62203(13) 0.0228(6) Uani 1 1 d . . .
C23 C 0.1647(3) 0.0794(2) 0.58673(14) 0.0268(6) Uani 1 1 d . . .
H23 H 0.1149 0.026 0.6014 0.032 Uiso 1 1 calc R . .
C24 C 0.1224(3) 0.1226(2) 0.53028(15) 0.0324(7) Uani 1 1 d . . .
H24 H 0.0432 0.1 0.5071 0.039 Uiso 1 1 calc R . .
C25 C 0.1967(3) 0.1987(2) 0.50810(15) 0.0332(7) Uani 1 1 d . . .
H25 H 0.1688 0.2283 0.4694 0.04 Uiso 1 1 calc R . .
C26 C 0.3121(3) 0.2318(2) 0.54243(14) 0.0298(7) Uani 1 1 d . . .
H26 H 0.3627 0.2837 0.5265 0.036 Uiso 1 1 calc R . .
C27 C 0.3552(3) 0.1904(2) 0.59987(13) 0.0227(6) Uani 1 1 d . . .
C28 C 0.5484(3) 0.3519(2) 0.61911(15) 0.0262(6) Uani 1 1 d . . .
C29 C 0.5982(3) 0.3602(2) 0.55919(16) 0.0325(7) Uani 1 1 d . . .
H29 H 0.6085 0.3033 0.5328 0.039 Uiso 1 1 calc R . .
C30 C 0.6326(3) 0.4511(3) 0.53796(18) 0.0402(8) Uani 1 1 d . . .
H30 H 0.6662 0.4566 0.4969 0.048 Uiso 1 1 calc R . .
C31 C 0.6183(3) 0.5342(3) 0.5766(2) 0.0463(9) Uani 1 1 d . . .
H31 H 0.642 0.5966 0.5619 0.056 Uiso 1 1 calc R . .
C32 C 0.5700(3) 0.5268(3) 0.6362(2) 0.0439(9) Uani 1 1 d . . .
H32 H 0.5605 0.584 0.6625 0.053 Uiso 1 1 calc R . .
C33 C 0.5351(3) 0.4359(2) 0.65765(17) 0.0337(7) Uani 1 1 d . . .
H33 H 0.502 0.4309 0.6989 0.04 Uiso 1 1 calc R . .
C34 C 0.6116(3) 0.1556(2) 0.62872(14) 0.0252(6) Uani 1 1 d . . .
C35 C 0.7223(4) 0.1620(3) 0.6692(2) 0.0548(11) Uani 1 1 d . . .
H35 H 0.7375 0.2089 0.706 0.066 Uiso 1 1 calc R . .
C36 C 0.8114(4) 0.1007(4) 0.6569(2) 0.0652(13) Uani 1 1 d . . .
H36 H 0.8879 0.1069 0.6847 0.078 Uiso 1 1 calc R . .
C37 C 0.7902(3) 0.0317(3) 0.60519(19) 0.0429(8) Uani 1 1 d . . .
H37 H 0.8516 -0.0102 0.5968 0.051 Uiso 1 1 calc R . .
C38 C 0.6812(4) 0.0234(4) 0.5661(2) 0.0697(15) Uani 1 1 d . . .
H38 H 0.6653 -0.0256 0.5306 0.084 Uiso 1 1 calc R . .
C39 C 0.5915(4) 0.0858(3) 0.5771(2) 0.0623(13) Uani 1 1 d . . .
H39 H 0.5159 0.0799 0.5485 0.075 Uiso 1 1 calc R . .
C41 C 0.3430(3) 0.0781(2) 0.80781(13) 0.0219(6) Uani 1 1 d . . .
H41A H 0.3223 0.1154 0.8475 0.026 Uiso 1 1 calc R . .
H41B H 0.2978 0.0118 0.8062 0.026 Uiso 1 1 calc R . .
C42 C 0.4814(3) 0.0709(2) 0.81409(13) 0.0226(6) Uani 1 1 d . . .
C43 C 0.5228(3) -0.0162(2) 0.79295(15) 0.0285(6) Uani 1 1 d . . .
H43 H 0.4641 -0.0696 0.7753 0.034 Uiso 1 1 calc R . .
C44 C 0.6497(3) -0.0257(2) 0.79754(17) 0.0367(8) Uani 1 1 d . . .
H44 H 0.6777 -0.0847 0.7817 0.044 Uiso 1 1 calc R . .
C45 C 0.7342(3) 0.0506(3) 0.82510(19) 0.0410(8) Uani 1 1 d . . .
H45 H 0.8208 0.0439 0.8287 0.049 Uiso 1 1 calc R . .
C46 C 0.6946(3) 0.1370(2) 0.84766(17) 0.0359(7) Uani 1 1 d . . .
H46 H 0.7541 0.1889 0.867 0.043 Uiso 1 1 calc R . .
C47 C 0.5681(3) 0.1487(2) 0.84233(14) 0.0239(6) Uani 1 1 d . . .
C48 C 0.4553(3) 0.2292(2) 0.94921(14) 0.0254(6) Uani 1 1 d . . .
C49 C 0.3609(3) 0.2779(2) 0.97243(16) 0.0333(7) Uani 1 1 d . . .
H49 H 0.3291 0.328 0.9483 0.04 Uiso 1 1 calc R . .
C50 C 0.3129(3) 0.2539(3) 1.03022(17) 0.0394(8) Uani 1 1 d . . .
H50 H 0.2492 0.2884 1.0458 0.047 Uiso 1 1 calc R . .
C51 C 0.3561(3) 0.1808(3) 1.06540(17) 0.0393(8) Uani 1 1 d . . .
H51 H 0.322 0.1643 1.1049 0.047 Uiso 1 1 calc R . .
C52 C 0.4496(3) 0.1314(2) 1.04293(16) 0.0371(8) Uani 1 1 d . . .
H52 H 0.4797 0.0806 1.067 0.045 Uiso 1 1 calc R . .
C53 C 0.4995(3) 0.1558(2) 0.98530(15) 0.0317(7) Uani 1 1 d . . .
H53 H 0.5644 0.122 0.9704 0.038 Uiso 1 1 calc R . .
C54 C 0.6456(3) 0.3484(2) 0.89215(16) 0.0291(6) Uani 1 1 d . . .
C55 C 0.6851(3) 0.3856(2) 0.95698(18) 0.0388(8) Uani 1 1 d . . .
H55 H 0.6452 0.3599 0.9926 0.047 Uiso 1 1 calc R . .
C56 C 0.7825(4) 0.4599(3) 0.9692(2) 0.0520(10) Uani 1 1 d . . .
H56 H 0.8084 0.4854 1.0134 0.062 Uiso 1 1 calc R . .
C57 C 0.8421(4) 0.4971(3) 0.9184(2) 0.0538(11) Uani 1 1 d . . .
H57 H 0.9093 0.5476 0.9275 0.065 Uiso 1 1 calc R . .
C58 C 0.8040(3) 0.4605(3) 0.8538(2) 0.0483(9) Uani 1 1 d . . .
H58 H 0.8453 0.4858 0.8185 0.058 Uiso 1 1 calc R . .
C59 C 0.7062(3) 0.3876(2) 0.84092(18) 0.0386(8) Uani 1 1 d . . .
H59 H 0.6795 0.3636 0.7966 0.046 Uiso 1 1 calc R . .
C101 C 0.1505(4) 0.2671(3) 0.2809(2) 0.0540(10) Uani 1 1 d . . .
H101 H 0.0779 0.2169 0.2667 0.065 Uiso 1 1 calc R . .
Cl11 Cl 0.25929(13) 0.21588(8) 0.33303(5) 0.0647(3) Uani 1 1 d . . .
Cl12 Cl 0.09806(12) 0.36572(11) 0.32211(9) 0.0977(6) Uani 1 1 d . . .
Cl13 Cl 0.2206(2) 0.30222(11) 0.21092(7) 0.1104(6) Uani 1 1 d . . .
C201 C 0.7421(4) 0.2269(3) 0.3774(2) 0.0610(12) Uani 1 1 d . . .
H201 H 0.7871 0.2025 0.3404 0.073 Uiso 1 1 calc R A 1
Cl21 Cl 0.7708(3) 0.35400(11) 0.38523(8) 0.1423(10) Uani 1 1 d . B 1
Cl22 Cl 0.8088(2) 0.18747(14) 0.44992(9) 0.1298(8) Uani 1 1 d . B 1
Cl23 Cl 0.5884(3) 0.2144(3) 0.35135(18) 0.0923(9) Uani 0.5 1 d P B 1
Cl28 Cl 0.5901(3) 0.1536(3) 0.38149(18) 0.0923(9) Uani 0.5 1 d P B 2
C301 C 0.1110(3) 0.8743(3) 0.91254(18) 0.0416(8) Uani 1 1 d . . .
H301 H 0.1209 0.8672 0.8643 0.05 Uiso 1 1 calc R . .
Cl31 Cl 0.13465(12) 0.76374(8) 0.94754(6) 0.0635(3) Uani 1 1 d . . .
Cl32 Cl -0.03924(8) 0.90512(8) 0.92245(5) 0.0524(3) Uani 1 1 d . . .
Cl33 Cl 0.22306(9) 0.96776(8) 0.95105(5) 0.0534(3) Uani 1 1 d . . .
Cl4 Cl 0.11239(8) 0.88469(6) 0.74534(4) 0.03676(19) Uani 1 1 d . . .

loop_
_atom_site_aniso_label
_atom_site_aniso_U_11
_atom_site_aniso_U_22
_atom_site_aniso_U_33
_atom_site_aniso_U_23
_atom_site_aniso_U_13
_atom_site_aniso_U_12
N1 0.0171(11) 0.0179(11) 0.0212(11) 0.0020(8) 0.0017(9) 0.0014(9)
P1 0.0214(4) 0.0201(3) 0.0213(3) 0.0016(3) 0.0010(3) 0.0027(3)
P2 0.0211(4) 0.0244(4) 0.0240(3) 0.0036(3) 0.0008(3) 0.0019(3)
P3 0.0221(4) 0.0236(4) 0.0283(4) 0.0027(3) -0.0031(3) 0.0057(3)
C1 0.0158(13) 0.0221(14) 0.0260(13) 0.0010(11) -0.0010(10) 0.0021(10)
C2 0.0154(13) 0.0249(14) 0.0221(13) 0.0026(10) -0.0006(10) 0.0052(11)
C3 0.0205(14) 0.0287(15) 0.0328(15) 0.0089(12) 0.0038(12) 0.0053(12)
C4 0.0219(15) 0.0462(19) 0.0290(15) 0.0119(14) 0.0079(12) 0.0064(13)
C5 0.0273(16) 0.0434(19) 0.0250(14) 0.0010(13) 0.0058(12) 0.0114(14)
C6 0.0280(15) 0.0282(15) 0.0246(14) -0.0013(11) 0.0014(11) 0.0086(12)
C7 0.0171(13) 0.0256(14) 0.0225(13) 0.0036(11) -0.0002(10) 0.0051(11)
C8 0.0282(15) 0.0209(14) 0.0246(14) -0.0005(11) 0.0010(11) 0.0009(11)
C9 0.0424(19) 0.0303(17) 0.0354(17) -0.0036(13) -0.0065(14) 0.0098(14)
C10 0.070(3) 0.0263(17) 0.048(2) -0.0046(15) -0.0012(19) 0.0171(17)
C11 0.068(3) 0.0286(19) 0.053(2) -0.0129(16) 0.002(2) -0.0053(18)
C12 0.044(2) 0.044(2) 0.059(2) -0.0120(18) -0.0109(18) -0.0064(17)
C13 0.0305(17) 0.0345(18) 0.0464(19) -0.0014(15) -0.0065(14) 0.0037(14)
C14 0.0258(15) 0.0193(13) 0.0254(14) 0.0007(11) -0.0012(11) 0.0026(11)
C15 0.0359(18) 0.0383(18) 0.0303(16) 0.0075(13) 0.0035(13) 0.0088(14)
C16 0.056(2) 0.047(2) 0.0252(16) 0.0092(14) 0.0005(15) 0.0157(18)
C17 0.050(2) 0.045(2) 0.0378(19) 0.0116(16) -0.0185(16) 0.0014(17)
C18 0.0268(19) 0.104(4) 0.058(3) 0.036(2) -0.0125(17) -0.004(2)
C19 0.0299(18) 0.080(3) 0.0375(19) 0.0257(19) -0.0036(15) -0.0028(18)
C21 0.0237(14) 0.0195(13) 0.0217(13) 0.0006(10) 0.0035(11) 0.0031(11)
C22 0.0239(14) 0.0244(14) 0.0203(13) -0.0022(11) 0.0019(11) 0.0069(11)
C23 0.0243(15) 0.0271(15) 0.0277(14) -0.0031(11) 0.0026(11) 0.0000(12)
C24 0.0263(16) 0.0397(18) 0.0287(15) -0.0083(13) -0.0057(12) 0.0058(14)
C25 0.0354(18) 0.0390(18) 0.0245(14) 0.0023(13) -0.0070(13) 0.0104(14)
C26 0.0309(16) 0.0311(16) 0.0277(15) 0.0078(12) 0.0010(12) 0.0037(13)
C27 0.0238(14) 0.0233(14) 0.0216(13) 0.0010(11) 0.0022(11) 0.0068(11)
C28 0.0180(14) 0.0267(15) 0.0330(15) 0.0065(12) -0.0020(11) -0.0001(11)
C29 0.0263(16) 0.0379(18) 0.0337(16) 0.0090(13) 0.0015(13) 0.0030(13)
C30 0.0260(17) 0.053(2) 0.0405(18) 0.0206(16) -0.0024(14) -0.0050(15)
C31 0.039(2) 0.037(2) 0.058(2) 0.0205(17) -0.0152(17) -0.0099(15)
C32 0.041(2) 0.0269(17) 0.059(2) 0.0029(16) -0.0077(17) -0.0029(15)
C33 0.0267(16) 0.0303(17) 0.0423(18) 0.0010(14) 0.0002(13) -0.0009(13)
C34 0.0232(15) 0.0239(14) 0.0291(14) 0.0079(11) 0.0029(11) 0.0023(11)
C35 0.038(2) 0.059(3) 0.063(3) -0.024(2) -0.0130(18) 0.0190(19)
C36 0.032(2) 0.083(3) 0.077(3) -0.020(2) -0.018(2) 0.026(2)
C37 0.0328(19) 0.040(2) 0.059(2) 0.0036(17) 0.0080(16) 0.0136(15)
C38 0.046(2) 0.077(3) 0.080(3) -0.046(3) -0.013(2) 0.029(2)
C39 0.039(2) 0.081(3) 0.061(3) -0.037(2) -0.0203(19) 0.028(2)
C41 0.0208(14) 0.0231(14) 0.0219(13) 0.0045(11) 0.0025(10) 0.0014(11)
C42 0.0217(14) 0.0261(14) 0.0210(13) 0.0061(11) 0.0017(10) 0.0057(11)
C43 0.0315(16) 0.0258(15) 0.0284(15) 0.0028(12) 0.0016(12) 0.0054(12)
C44 0.0363(18) 0.0337(18) 0.0434(18) 0.0020(14) 0.0056(15) 0.0180(15)
C45 0.0234(16) 0.043(2) 0.059(2) 0.0035(17) 0.0031(15) 0.0149(15)
C46 0.0223(16) 0.0347(18) 0.050(2) 0.0022(15) -0.0024(14) 0.0050(13)
C47 0.0222(14) 0.0242(14) 0.0264(14) 0.0058(11) 0.0005(11) 0.0077(11)
C48 0.0219(14) 0.0247(14) 0.0279(14) 0.0003(11) -0.0031(11) 0.0011(11)
C49 0.0259(16) 0.0381(18) 0.0364(17) 0.0017(14) -0.0018(13) 0.0109(13)
C50 0.0290(17) 0.053(2) 0.0372(18) -0.0034(15) 0.0036(14) 0.0108(15)
C51 0.0359(19) 0.047(2) 0.0324(17) -0.0002(15) 0.0050(14) -0.0061(16)
C52 0.045(2) 0.0306(17) 0.0342(17) 0.0038(13) -0.0019(14) 0.0007(15)
C53 0.0334(17) 0.0304(16) 0.0320(16) 0.0034(13) 0.0002(13) 0.0092(13)
C54 0.0247(15) 0.0208(14) 0.0416(17) 0.0035(12) -0.0023(13) 0.0059(12)
C55 0.0347(18) 0.0341(18) 0.0450(19) -0.0015(15) -0.0032(15) 0.0014(14)
C56 0.045(2) 0.039(2) 0.065(3) -0.0154(18) -0.0078(19) -0.0026(17)
C57 0.037(2) 0.0283(19) 0.093(3) -0.002(2) 0.005(2) -0.0036(16)
C58 0.036(2) 0.035(2) 0.076(3) 0.0149(19) 0.0121(19) 0.0040(16)
C59 0.0388(19) 0.0319(17) 0.0462(19) 0.0085(15) 0.0033(15) 0.0069(15)
C101 0.059(3) 0.038(2) 0.059(2) -0.0059(18) -0.006(2) -0.0053(18)
Cl11 0.0917(9) 0.0527(6) 0.0518(6) 0.0033(5) 0.0031(6) 0.0221(6)
Cl12 0.0530(7) 0.0848(9) 0.1451(14) -0.0495(9) -0.0256(8) 0.0280(7)
Cl13 0.205(2) 0.0670(9) 0.0598(8) 0.0217(7) 0.0199(10) 0.0016(10)
C201 0.072(3) 0.056(3) 0.058(3) -0.014(2) 0.012(2) 0.023(2)
Cl21 0.310(3) 0.0608(9) 0.0770(10) 0.0134(7) 0.0852(14) 0.0513(13)
Cl22 0.200(2) 0.1167(14) 0.0883(11) 0.0079(10) 0.0041(12) 0.1004(15)
Cl23 0.0625(10) 0.108(2) 0.099(2) -0.0396(15) 0.0015(13) 0.0096(16)
Cl28 0.0625(10) 0.108(2) 0.099(2) -0.0396(15) 0.0015(13) 0.0096(16)
C301 0.042(2) 0.050(2) 0.0373(18) 0.0151(16) 0.0138(15) 0.0117(17)
Cl31 0.0903(8) 0.0507(6) 0.0629(6) 0.0196(5) 0.0397(6) 0.0305(6)
Cl32 0.0314(5) 0.0675(6) 0.0611(6) 0.0199(5) 0.0076(4) 0.0074(4)
Cl33 0.0371(5) 0.0651(6) 0.0573(6) 0.0187(5) -0.0047(4) 0.0038(4)
Cl4 0.0480(5) 0.0238(4) 0.0372(4) -0.0013(3) 0.0108(3) -0.0056(3)

loop_
_atom_type_symbol
_atom_type_description
_atom_type_scat_dispersion_real
_atom_type_scat_dispersion_imag
_atom_type_scat_source
C C 0.0033 0.0016 'International Tables Vol C Tables 4.2.6.8 and 6.1.1.4'
H H 0 0 'International Tables Vol C Tables 4.2.6.8 and 6.1.1.4'
N N 0.0061 0.0033 'International Tables Vol C Tables 4.2.6.8 and 6.1.1.4'
P P 0.1023 0.0942 'International Tables Vol C Tables 4.2.6.8 and 6.1.1.4'
Cl Cl 0.1484 0.1585 'International Tables Vol C Tables 4.2.6.8 and 6.1.1.4'

loop_
_geom_angle_atom_site_label_1
_geom_angle_atom_site_label_2
_geom_angle_atom_site_label_3
_geom_angle
C1 N1 C41 111.4(2)
C1 N1 C21 109.4(2)
C41 N1 C21 110.2(2)
C1 N1 H1 108.6
C41 N1 H1 108.6
C21 N1 H1 108.6
C8 P1 C14 102.45(13)
C8 P1 C7 103.11(13)
C14 P1 C7 102.68(13)
C28 P2 C34 104.25(13)
C28 P2 C27 103.26(13)
C34 P2 C27 103.35(13)
C54 P3 C48 103.88(14)
C54 P3 C47 104.24(13)
C48 P3 C47 100.92(13)
C2 C1 N1 114.8(2)
C2 C1 H1A 108.6
N1 C1 H1A 108.6
C2 C1 H1B 108.6
N1 C1 H1B 108.6
H1A C1 H1B 107.5
C3 C2 C7 119.9(3)
C3 C2 C1 118.4(3)
C7 C2 C1 121.6(2)
C4 C3 C2 120.9(3)
C4 C3 H3 119.6
C2 C3 H3 119.6
C5 C4 C3 120.0(3)
C5 C4 H4 120
C3 C4 H4 120
C4 C5 C6 119.7(3)
C4 C5 H5 120.1
C6 C5 H5 120.1
C5 C6 C7 120.9(3)
C5 C6 H6 119.6
C7 C6 H6 119.6
C6 C7 C2 118.5(3)
C6 C7 P1 123.4(2)
C2 C7 P1 118.1(2)
C9 C8 C13 118.9(3)
C9 C8 P1 123.4(2)
C13 C8 P1 117.5(2)
C8 C9 C10 120.2(3)
C8 C9 H9 119.9
C10 C9 H9 119.9
C11 C10 C9 120.2(3)
C11 C10 H10 119.9
C9 C10 H10 119.9
C10 C11 C12 120.3(3)
C10 C11 H11 119.8
C12 C11 H11 119.8
C11 C12 C13 119.8(3)
C11 C12 H12 120.1
C13 C12 H12 120.1
C12 C13 C8 120.6(3)
C12 C13 H13 119.7
C8 C13 H13 119.7
C19 C14 C15 118.9(3)
C19 C14 P1 124.6(2)
C15 C14 P1 116.5(2)
C14 C15 C16 120.7(3)
C14 C15 H15 119.7
C16 C15 H15 119.7
C17 C16 C15 119.9(3)
C17 C16 H16 120.1
C15 C16 H16 120.1
C16 C17 C18 119.8(3)
C16 C17 H17 120.1
C18 C17 H17 120.1
C17 C18 C19 120.8(4)
C17 C18 H18 119.6
C19 C18 H18 119.6
C14 C19 C18 119.9(3)
C14 C19 H19 120.1
C18 C19 H19 120.1
C22 C21 N1 112.5(2)
C22 C21 H21A 109.1
N1 C21 H21A 109.1
C22 C21 H21B 109.1
N1 C21 H21B 109.1
H21A C21 H21B 107.8
C23 C22 C27 120.2(3)
C23 C22 C21 118.9(3)
C27 C22 C21 120.9(2)
C24 C23 C22 120.8(3)
C24 C23 H23 119.6
C22 C23 H23 119.6
C25 C24 C23 119.4(3)
C25 C24 H24 120.3
C23 C24 H24 120.3
C24 C25 C26 120.0(3)
C24 C25 H25 120
C26 C25 H25 120
C25 C26 C27 121.4(3)
C25 C26 H26 119.3
C27 C26 H26 119.3
C26 C27 C22 118.2(3)
C26 C27 P2 124.5(2)
C22 C27 P2 117.0(2)
C29 C28 C33 119.3(3)
C29 C28 P2 124.9(2)
C33 C28 P2 115.8(2)
C30 C29 C28 120.2(3)
C30 C29 H29 119.9
C28 C29 H29 119.9
C29 C30 C31 119.9(3)
C29 C30 H30 120
C31 C30 H30 120
C32 C31 C30 120.4(3)
C32 C31 H31 119.8
C30 C31 H31 119.8
C31 C32 C33 119.9(3)
C31 C32 H32 120.1
C33 C32 H32 120.1
C32 C33 C28 120.3(3)
C32 C33 H33 119.9
C28 C33 H33 119.9
C39 C34 C35 118.2(3)
C39 C34 P2 125.7(2)
C35 C34 P2 116.0(2)
C34 C35 C36 120.7(4)
C34 C35 H35 119.7
C36 C35 H35 119.7
C37 C36 C35 120.5(4)
C37 C36 H36 119.8
C35 C36 H36 119.8
C38 C37 C36 119.3(3)
C38 C37 H37 120.3
C36 C37 H37 120.3
C37 C38 C39 120.9(4)
C37 C38 H38 119.6
C39 C38 H38 119.6
C34 C39 C38 120.4(3)
C34 C39 H39 119.8
C38 C39 H39 119.8
C42 C41 N1 112.7(2)
C42 C41 H41A 109.1
N1 C41 H41A 109.1
C42 C41 H41B 109.1
N1 C41 H41B 109.1
H41A C41 H41B 107.8
C43 C42 C47 119.7(3)
C43 C42 C41 118.7(3)
C47 C42 C41 121.6(2)
C42 C43 C44 120.5(3)
C42 C43 H43 119.8
C44 C43 H43 119.8
C45 C44 C43 119.6(3)
C45 C44 H44 120.2
C43 C44 H44 120.2
C44 C45 C46 120.7(3)
C44 C45 H45 119.6
C46 C45 H45 119.6
C45 C46 C47 120.6(3)
C45 C46 H46 119.7
C47 C46 H46 119.7
C46 C47 C42 118.9(3)
C46 C47 P3 123.8(2)
C42 C47 P3 117.3(2)
C53 C48 C49 118.5(3)
C53 C48 P3 124.1(2)
C49 C48 P3 117.3(2)
C50 C49 C48 120.5(3)
C50 C49 H49 119.7
C48 C49 H49 119.7
C51 C50 C49 120.8(3)
C51 C50 H50 119.6
C49 C50 H50 119.6
C50 C51 C52 119.5(3)
C50 C51 H51 120.2
C52 C51 H51 120.2
C51 C52 C53 120.2(3)
C51 C52 H52 119.9
C53 C52 H52 119.9
C52 C53 C48 120.5(3)
C52 C53 H53 119.8
C48 C53 H53 119.8
C59 C54 C55 118.7(3)
C59 C54 P3 117.5(2)
C55 C54 P3 123.4(3)
C56 C55 C54 119.9(4)
C56 C55 H55 120.1
C54 C55 H55 120.1
C57 C56 C55 120.8(4)
C57 C56 H56 119.6
C55 C56 H56 119.6
C56 C57 C58 119.8(4)
C56 C57 H57 120.1
C58 C57 H57 120.1
C59 C58 C57 119.9(4)
C59 C58 H58 120.1
C57 C58 H58 120.1
C58 C59 C54 120.9(4)
C58 C59 H59 119.5
C54 C59 H59 119.5
Cl12 C101 Cl11 110.3(2)
Cl12 C101 Cl13 111.2(2)
Cl11 C101 Cl13 108.6(3)
Cl12 C101 H101 108.9
Cl11 C101 H101 108.9
Cl13 C101 H101 108.9
Cl23 C201 Cl22 125.8(3)
Cl23 C201 Cl21 99.4(3)
Cl22 C201 Cl21 106.0(3)
Cl22 C201 Cl28 93.7(3)
Cl21 C201 Cl28 126.2(3)
Cl23 C201 H201 108.1
Cl22 C201 H201 108.1
Cl21 C201 H201 108.1
Cl28 C201 H201 112.4
Cl32 C301 Cl31 110.8(2)
Cl32 C301 Cl33 109.5(2)
Cl31 C301 Cl33 109.4(2)
Cl32 C301 H301 109.1
Cl31 C301 H301 109.1
Cl33 C301 H301 109.1

loop_
_geom_bond_atom_site_label_1
_geom_bond_atom_site_label_2
_geom_bond_distance
N1 C1 1.510(3)
N1 C41 1.518(3)
N1 C21 1.522(3)
N1 H1 0.93
P1 C8 1.826(3)
P1 C14 1.832(3)
P1 C7 1.837(3)
P2 C28 1.823(3)
P2 C34 1.833(3)
P2 C27 1.843(3)
P3 C54 1.829(3)
P3 C48 1.835(3)
P3 C47 1.836(3)
C1 C2 1.508(4)
C1 H1A 0.99
C1 H1B 0.99
C2 C3 1.387(4)
C2 C7 1.405(4)
C3 C4 1.385(4)
C3 H3 0.95
C4 C5 1.378(5)
C4 H4 0.95
C5 C6 1.396(4)
C5 H5 0.95
C6 C7 1.400(4)
C6 H6 0.95
C8 C9 1.387(4)
C8 C13 1.392(4)
C9 C10 1.394(5)
C9 H9 0.95
C10 C11 1.372(6)
C10 H10 0.95
C11 C12 1.380(6)
C11 H11 0.95
C12 C13 1.387(5)
C12 H12 0.95
C13 H13 0.95
C14 C19 1.379(5)
C14 C15 1.389(4)
C15 C16 1.398(4)
C15 H15 0.95
C16 C17 1.368(5)
C16 H16 0.95
C17 C18 1.372(6)
C17 H17 0.95
C18 C19 1.397(5)
C18 H18 0.95
C19 H19 0.95
C21 C22 1.512(4)
C21 H21A 0.99
C21 H21B 0.99
C22 C23 1.393(4)
C22 C27 1.399(4)
C23 C24 1.390(4)
C23 H23 0.95
C24 C25 1.383(5)
C24 H24 0.95
C25 C26 1.389(4)
C25 H25 0.95
C26 C27 1.397(4)
C26 H26 0.95
C28 C29 1.391(4)
C28 C33 1.392(4)
C29 C30 1.381(5)
C29 H29 0.95
C30 C31 1.385(6)
C30 H30 0.95
C31 C32 1.374(6)
C31 H31 0.95
C32 C33 1.385(5)
C32 H32 0.95
C33 H33 0.95
C34 C39 1.369(5)
C34 C35 1.380(5)
C35 C36 1.384(5)
C35 H35 0.95
C36 C37 1.364(6)
C36 H36 0.95
C37 C38 1.349(5)
C37 H37 0.95
C38 C39 1.395(5)
C38 H38 0.95
C39 H39 0.95
C41 C42 1.509(4)
C41 H41A 0.99
C41 H41B 0.99
C42 C43 1.390(4)
C42 C47 1.406(4)
C43 C44 1.391(4)
C43 H43 0.95
C44 C45 1.375(5)
C44 H44 0.95
C45 C46 1.381(5)
C45 H45 0.95
C46 C47 1.393(4)
C46 H46 0.95
C48 C53 1.390(4)
C48 C49 1.391(4)
C49 C50 1.379(5)
C49 H49 0.95
C50 C51 1.372(5)
C50 H50 0.95
C51 C52 1.382(5)
C51 H51 0.95
C52 C53 1.388(5)
C52 H52 0.95
C53 H53 0.95
C54 C59 1.395(5)
C54 C55 1.397(5)
C55 C56 1.386(5)
C55 H55 0.95
C56 C57 1.372(6)
C56 H56 0.95
C57 C58 1.389(6)
C57 H57 0.95
C58 C59 1.376(5)
C58 H58 0.95
C59 H59 0.95
C101 Cl12 1.736(4)
C101 Cl11 1.747(4)
C101 Cl13 1.753(5)
C101 H101 1
C201 Cl23 1.686(6)
C201 Cl22 1.726(5)
C201 Cl21 1.748(5)
C201 Cl28 1.853(6)
C201 H201 1
C301 Cl32 1.756(4)
C301 Cl31 1.761(4)
C301 Cl33 1.765(4)
C301 H301 1

loop_
_geom_torsion_atom_site_label_1
_geom_torsion_atom_site_label_2
_geom_torsion_atom_site_label_3
_geom_torsion_atom_site_label_4
_geom_torsion
C41 N1 C1 C2 57.9(3)
C21 N1 C1 C2 -179.9(2)
N1 C1 C2 C3 -104.7(3)
N1 C1 C2 C7 79.7(3)
C7 C2 C3 C4 0.6(4)
C1 C2 C3 C4 -175.1(3)
C2 C3 C4 C5 1.0(4)
C3 C4 C5 C6 -1.7(4)
C4 C5 C6 C7 0.7(4)
C5 C6 C7 C2 0.8(4)
C5 C6 C7 P1 -176.7(2)
C3 C2 C7 C6 -1.5(4)
C1 C2 C7 C6 174.1(2)
C3 C2 C7 P1 176.2(2)
C1 C2 C7 P1 -8.2(3)
C8 P1 C7 C6 11.7(3)
C14 P1 C7 C6 -94.5(2)
C8 P1 C7 C2 -165.8(2)
C14 P1 C7 C2 87.9(2)
C14 P1 C8 C9 15.5(3)
C7 P1 C8 C9 -90.9(3)
C14 P1 C8 C13 -161.1(3)
C7 P1 C8 C13 92.5(3)
C13 C8 C9 C10 0.0(5)
P1 C8 C9 C10 -176.5(3)
C8 C9 C10 C11 -0.9(6)
C9 C10 C11 C12 0.5(6)
C10 C11 C12 C13 0.8(7)
C11 C12 C13 C8 -1.7(6)
C9 C8 C13 C12 1.3(5)
P1 C8 C13 C12 178.0(3)
C8 P1 C14 C19 -92.3(3)
C7 P1 C14 C19 14.4(3)
C8 P1 C14 C15 87.7(3)
C7 P1 C14 C15 -165.6(2)
C19 C14 C15 C16 -0.3(5)
P1 C14 C15 C16 179.7(3)
C14 C15 C16 C17 0.0(5)
C15 C16 C17 C18 1.2(6)
C16 C17 C18 C19 -1.9(7)
C15 C14 C19 C18 -0.4(6)
P1 C14 C19 C18 179.6(3)
C17 C18 C19 C14 1.5(7)
C1 N1 C21 C22 58.4(3)
C41 N1 C21 C22 -178.8(2)
N1 C21 C22 C23 -100.8(3)
N1 C21 C22 C27 78.6(3)
C27 C22 C23 C24 -1.8(4)
C21 C22 C23 C24 177.7(3)
C22 C23 C24 C25 1.6(4)
C23 C24 C25 C26 -0.4(5)
C24 C25 C26 C27 -0.6(5)
C25 C26 C27 C22 0.5(4)
C25 C26 C27 P2 -173.6(2)
C23 C22 C27 C26 0.7(4)
C21 C22 C27 C26 -178.8(3)
C23 C22 C27 P2 175.2(2)
C21 C22 C27 P2 -4.3(3)
C28 P2 C27 C26 7.9(3)
C34 P2 C27 C26 -100.5(3)
C28 P2 C27 C22 -166.2(2)
C34 P2 C27 C22 85.4(2)
C34 P2 C28 C29 35.8(3)
C27 P2 C28 C29 -72.0(3)
C34 P2 C28 C33 -143.5(2)
C27 P2 C28 C33 108.8(2)
C33 C28 C29 C30 -0.7(4)
P2 C28 C29 C30 -179.9(2)
C28 C29 C30 C31 0.4(5)
C29 C30 C31 C32 0.1(5)
C30 C31 C32 C33 -0.1(5)
C31 C32 C33 C28 -0.2(5)
C29 C28 C33 C32 0.7(5)
P2 C28 C33 C32 180.0(3)
C28 P2 C34 C39 -100.7(4)
C27 P2 C34 C39 6.9(4)
C28 P2 C34 C35 84.0(3)
C27 P2 C34 C35 -168.4(3)
C39 C34 C35 C36 1.4(7)
P2 C34 C35 C36 177.1(4)
C34 C35 C36 C37 -1.3(8)
C35 C36 C37 C38 -0.1(8)
C36 C37 C38 C39 1.4(8)
C35 C34 C39 C38 -0.1(7)
P2 C34 C39 C38 -175.3(4)
C37 C38 C39 C34 -1.3(8)
C1 N1 C41 C42 -174.8(2)
C21 N1 C41 C42 63.6(3)
N1 C41 C42 C43 -98.2(3)
N1 C41 C42 C47 83.7(3)
C47 C42 C43 C44 -2.2(4)
C41 C42 C43 C44 179.6(3)
C42 C43 C44 C45 2.1(5)
C43 C44 C45 C46 -0.7(5)
C44 C45 C46 C47 -0.6(6)
C45 C46 C47 C42 0.5(5)
C45 C46 C47 P3 -178.9(3)
C43 C42 C47 C46 0.9(4)
C41 C42 C47 C46 179.0(3)
C43 C42 C47 P3 -179.7(2)
C41 C42 C47 P3 -1.6(4)
C54 P3 C47 C46 6.8(3)
C48 P3 C47 C46 -100.7(3)
C54 P3 C47 C42 -172.5(2)
C48 P3 C47 C42 79.9(2)
C54 P3 C48 C53 -86.6(3)
C47 P3 C48 C53 21.3(3)
C54 P3 C48 C49 97.5(3)
C47 P3 C48 C49 -154.6(2)
C53 C48 C49 C50 0.4(5)
P3 C48 C49 C50 176.5(3)
C48 C49 C50 C51 -0.9(5)
C49 C50 C51 C52 0.6(5)
C50 C51 C52 C53 0.2(5)
C51 C52 C53 C48 -0.7(5)
C49 C48 C53 C52 0.4(5)
P3 C48 C53 C52 -175.4(2)
C48 P3 C54 C59 -179.3(2)
C47 P3 C54 C59 75.4(3)
C48 P3 C54 C55 -6.9(3)
C47 P3 C54 C55 -112.2(3)
C59 C54 C55 C56 0.1(5)
P3 C54 C55 C56 -172.3(3)
C54 C55 C56 C57 -0.7(6)
C55 C56 C57 C58 0.5(6)
C56 C57 C58 C59 0.4(6)
C57 C58 C59 C54 -1.1(5)
C55 C54 C59 C58 0.8(5)
P3 C54 C59 C58 173.7(3)

loop_
_platon_squeeze_void_nr
_platon_squeeze_void_average_x
_platon_squeeze_void_average_y
_platon_squeeze_void_average_z
_platon_squeeze_void_volume
_platon_squeeze_void_count_electrons
_platon_squeeze_void_content
1 -0.030 0.263 0.339 304 78 ' '
2 0.012 0.737 0.661 304 79 ' '
3 0.500 0.500 1.000 17 1 ' '
